data_4110820
loop_
_publ_author_name
'Randolf Dag K\"ohn'
'Matthias Haufe'
'Gabriele Kociok-K\"ohn'

_publ_contact_author_address
;Department of Chemistry
University of Bath
Bath, BA2 7AY
United Kingdom
;
_publ_contact_author_email r.d.kohn@bath.ac.uk
_publ_contact_author_fax '# 44 1225 82 6231'
_publ_contact_author_name 'Randolf Dag K\"ohn'
_publ_contact_author_phone '# 44 1225 38 3305'
_publ_section_title
;
 Observation of Intramolecular Paramagnetic T1 Spin Decoupling in the 13C
 NMR Spectra of Triazacyclohexane Complexes of Ni(II)
;
_journal_name_full 'Journal of the American Chemical Society'
_journal_page_first 10682
_journal_page_last 10683
_journal_paper_doi 10.1021/ja063357x
_journal_volume 128
_journal_year 2006
_chemical_formula_moiety 'C30 H36 N6 Ni 1+, B2 F8 1-'
_chemical_formula_sum 'C30 H36 B2 F8 N6 Ni'
_chemical_formula_weight 712.98
_chemical_name_systematic
;
 ?
;
_space_group_IT_number 2
_symmetry_cell_setting triclinic
_symmetry_space_group_name_Hall '-P 1'
_symmetry_space_group_name_H-M 'P -1'
_atom_sites_solution_hydrogens geom
_atom_sites_solution_primary direct
_atom_sites_solution_secondary difmap
_audit_creation_method SHELXL-97
_cell_angle_alpha 71.5000(10)
_cell_angle_beta 71.1650(10)
_cell_angle_gamma 71.6250(10)
_cell_formula_units_Z 2
_cell_length_a 10.9500(2)
_cell_length_b 10.9920(2)
_cell_length_c 16.3930(4)
_cell_measurement_reflns_used 37097
_cell_measurement_temperature 150(2)
_cell_measurement_theta_max 29.575
_cell_measurement_theta_min 2.910
_cell_volume 1720.45(6)
_computing_cell_refinement 'Collect, Nonius program suite version 1.9 (1997)'
_computing_data_collection 'Collect, Nonius program suite version 1.9 (1997)'
_computing_data_reduction 'Denzo and Scalepack (Otwinowski & Minor, 1997)'
_computing_molecular_graphics 'ORTEP3 for Windows - L. J. Farrugia, J. Appl. Crystallogr. 1997, 30, 565'
_computing_publication_material 'SHELX97-2, G. M. Sheldrick'
_computing_structure_refinement
;
 SHELX97-2 Program for Crystal Structure Analysis. G. M. Sheldrick,
 Institut f. Anorg. Chemie der Universit\"at, Tammanstrasse 4, 
 D-3400 G\"ottingen, Germany, 1998.
;
_computing_structure_solution
; 
 SIR97- Altomare A., Burla M.C., Camalli M., Cascarano G.L., Giacovazzo C. , 
 Guagliardi A., Moliterni A.G.G., Polidori G.,Spagna R. 
 (1999) J. Appl. Cryst. 32, 115-119.
;
_diffrn_ambient_temperature 150(2)
_diffrn_measured_fraction_theta_full 0.991
_diffrn_measured_fraction_theta_max 0.991
_diffrn_measurement_device_type 'Nonius Kappa CCD'
_diffrn_measurement_method '228 1.9 degree images with \w scans'
_diffrn_radiation_monochromator graphite
_diffrn_radiation_source 'fine-focus sealed tube'
_diffrn_radiation_type MoK\a
_diffrn_radiation_wavelength 0.71073
_diffrn_reflns_av_R_equivalents 0.0564
_diffrn_reflns_av_sigmaI/netI 0.0547
_diffrn_reflns_limit_h_max 15
_diffrn_reflns_limit_h_min -14
_diffrn_reflns_limit_k_max 13
_diffrn_reflns_limit_k_min -15
_diffrn_reflns_limit_l_max 22
_diffrn_reflns_limit_l_min -22
_diffrn_reflns_number 33304
_diffrn_reflns_theta_full 29.60
_diffrn_reflns_theta_max 29.60
_diffrn_reflns_theta_min 3.83
_diffrn_standards_decay_% -0
_diffrn_standards_number 0
_exptl_absorpt_coefficient_mu 0.637
_exptl_absorpt_correction_type none
_exptl_crystal_colour 'intense blue'
_exptl_crystal_density_diffrn 1.376
_exptl_crystal_description 'square plate'
_exptl_crystal_F_000 736
_exptl_crystal_size_max 0.45
_exptl_crystal_size_mid 0.38
_exptl_crystal_size_min 0.15
_refine_diff_density_max 0.408
_refine_diff_density_min -0.566
_refine_diff_density_rms 0.055
_refine_ls_extinction_method none
_refine_ls_goodness_of_fit_ref 1.023
_refine_ls_hydrogen_treatment noref
_refine_ls_matrix_type full
_refine_ls_number_parameters 518
_refine_ls_number_reflns 9592
_refine_ls_number_restraints 0
_refine_ls_restrained_S_all 1.023
_refine_ls_R_factor_all 0.0695
_refine_ls_R_factor_gt 0.0433
_refine_ls_shift/su_max 0.001
_refine_ls_shift/su_mean 0.000
_refine_ls_structure_factor_coef Fsqd
_refine_ls_weighting_details 'calc w=1/[\s^2^(Fo^2^)+(0.0503P)^2^+0.4527P] where P=(Fo^2^+2Fc^2^)/3'
_refine_ls_weighting_scheme calc
_refine_ls_wR_factor_gt 0.0998
_refine_ls_wR_factor_ref 0.1107
_reflns_number_gt 7066
_reflns_number_total 9592
_reflns_threshold_expression >2sigma(I)
_cod_data_source_file ja063357xsi20060515_043723.cif
_cod_data_source_block h06rdk1
_cod_database_code 4110820

loop_
_symmetry_equiv_pos_as_xyz
'x, y, z'
'-x, -y, -z'

loop_
_atom_site_label
_atom_site_type_symbol
_atom_site_fract_x
_atom_site_fract_y
_atom_site_fract_z
_atom_site_U_iso_or_equiv
_atom_site_adp_type
_atom_site_occupancy
_atom_site_symmetry_multiplicity
_atom_site_calc_flag
_atom_site_refinement_flags
_atom_site_disorder_assembly
_atom_site_disorder_group
Ni Ni 0.66817(2) -0.12121(2) 0.260553(14) 0.02696(7) Uani 1 1 d . . .
C1 C 0.49446(16) -0.10741(16) 0.17652(11) 0.0265(3) Uani 1 1 d . . .
H1A H 0.4026 -0.0684 0.1696 0.032 Uiso 1 1 calc R . .
H1B H 0.5421 -0.1665 0.1356 0.032 Uiso 1 1 calc R . .
N1 N 0.49506(13) -0.17897(13) 0.26916(9) 0.0254(3) Uani 1 1 d . . .
C11 C 0.46869(17) -0.31184(17) 0.29504(12) 0.0300(4) Uani 1 1 d . . .
H11A H 0.4712 -0.3522 0.3579 0.036 Uiso 1 1 calc R . .
H11B H 0.5401 -0.3680 0.2585 0.036 Uiso 1 1 calc R . .
C12 C 0.33594(18) -0.30970(17) 0.28390(12) 0.0310(4) Uani 1 1 d . . .
C13 C 0.21885(18) -0.27386(18) 0.34570(13) 0.0358(4) Uani 1 1 d . . .
H13 H 0.2221 -0.2542 0.3972 0.043 Uiso 1 1 calc R . .
C14 C 0.0974(2) -0.2664(2) 0.33340(17) 0.0511(5) Uani 1 1 d . . .
H14 H 0.0181 -0.2426 0.3767 0.061 Uiso 1 1 calc R . .
C15 C 0.0913(3) -0.2928(3) 0.25964(19) 0.0683(8) Uani 1 1 d . . .
H15 H 0.0075 -0.2860 0.2508 0.082 Uiso 1 1 calc R . .
C16 C 0.2062(3) -0.3295(4) 0.19739(18) 0.0765(9) Uani 1 1 d . . .
H16 H 0.2018 -0.3489 0.1461 0.092 Uiso 1 1 calc R . .
C17 C 0.3287(2) -0.3380(3) 0.20987(15) 0.0550(6) Uani 1 1 d . . .
H17 H 0.4079 -0.3635 0.1670 0.066 Uiso 1 1 calc R . .
C2 C 0.41145(16) -0.09270(17) 0.32925(11) 0.0280(3) Uani 1 1 d . . .
H2A H 0.3219 -0.0539 0.3181 0.034 Uiso 1 1 calc R . .
H2B H 0.4027 -0.1418 0.3922 0.034 Uiso 1 1 calc R . .
N2 N 0.48475(14) 0.00996(14) 0.30670(9) 0.0270(3) Uani 1 1 d . B .
C21 C 0.44136(18) 0.08848(19) 0.37450(12) 0.0338(4) Uani 1 1 d . . .
H21A H 0.4983 0.1515 0.3568 0.041 Uiso 1 1 calc R A 1
H21B H 0.4542 0.0282 0.4321 0.041 Uiso 1 1 calc R A 1
C22 C 0.2906(19) 0.168(2) 0.3870(16) 0.025(2) Uani 0.50 1 d P B 1
C23 C 0.1967(16) 0.1106(13) 0.4428(7) 0.0421(19) Uani 0.50 1 d P B 1
H23 H 0.2198 0.0259 0.4807 0.051 Uiso 0.50 1 calc PR B 1
C24 C 0.0592(13) 0.1755(13) 0.4468(9) 0.057(3) Uani 0.50 1 d P B 1
H24 H -0.0098 0.1360 0.4875 0.068 Uiso 0.50 1 calc PR B 1
C25 C 0.0318(16) 0.2950(16) 0.3904(8) 0.057(3) Uani 0.50 1 d P B 1
H25 H -0.0580 0.3403 0.3912 0.068 Uiso 0.50 1 calc PR B 1
C26 C 0.1323(18) 0.3518(13) 0.3319(11) 0.057(3) Uani 0.50 1 d P B 1
H26 H 0.1106 0.4370 0.2942 0.069 Uiso 0.50 1 calc PR B 1
C27 C 0.2644(12) 0.2874(12) 0.3268(9) 0.0351(18) Uani 0.50 1 d P B 1
H27 H 0.3339 0.3237 0.2838 0.042 Uiso 0.50 1 calc PR B 1
C22A C 0.304(2) 0.143(2) 0.393(2) 0.037(4) Uani 0.50 1 d P B 2
C23A C 0.2092(15) 0.0841(12) 0.4669(7) 0.043(2) Uani 0.50 1 d P B 2
H23A H 0.2406 0.0067 0.5084 0.052 Uiso 0.50 1 calc PR B 2
C24A C 0.0773(14) 0.1360(15) 0.4789(9) 0.069(3) Uani 0.50 1 d P B 2
H24A H 0.0192 0.0911 0.5274 0.083 Uiso 0.50 1 calc PR B 2
C25A C 0.0229(19) 0.2490(17) 0.4256(11) 0.077(6) Uani 0.50 1 d P B 2
H25A H -0.0707 0.2820 0.4371 0.092 Uiso 0.50 1 calc PR B 2
C26A C 0.1048(16) 0.3145(15) 0.3550(10) 0.068(4) Uani 0.50 1 d P B 2
H26A H 0.0695 0.3919 0.3152 0.081 Uiso 0.50 1 calc PR B 2
C27A C 0.2413(16) 0.2646(16) 0.3431(10) 0.053(3) Uani 0.50 1 d P B 2
H27A H 0.2970 0.3164 0.2981 0.063 Uiso 0.50 1 calc PR B 2
C3 C 0.48340(17) 0.08982(16) 0.21592(11) 0.0283(3) Uani 1 1 d . . .
H3A H 0.5231 0.1658 0.2017 0.034 Uiso 1 1 calc R B .
H3B H 0.3917 0.1230 0.2080 0.034 Uiso 1 1 calc R . .
N3 N 0.56456(13) -0.00346(13) 0.15998(9) 0.0259(3) Uani 1 1 d . B .
C31 C 0.60027(18) 0.06082(18) 0.06345(11) 0.0313(4) Uani 1 1 d . . .
H31A H 0.5181 0.1054 0.0427 0.038 Uiso 1 1 calc R B .
H31B H 0.6525 -0.0075 0.0300 0.038 Uiso 1 1 calc R . .
C32 C 0.67978(17) 0.16017(18) 0.04484(11) 0.0304(4) Uani 1 1 d . B .
C33 C 0.61741(19) 0.29255(19) 0.04147(13) 0.0377(4) Uani 1 1 d . . .
H33 H 0.5241 0.3214 0.0481 0.045 Uiso 1 1 calc R B .
C34 C 0.6904(2) 0.3827(2) 0.02856(14) 0.0436(5) Uani 1 1 d . B .
H34 H 0.6469 0.4727 0.0274 0.052 Uiso 1 1 calc R . .
C35 C 0.8263(2) 0.3418(2) 0.01742(13) 0.0428(5) Uani 1 1 d . . .
H35 H 0.8762 0.4037 0.0085 0.051 Uiso 1 1 calc R B .
C36 C 0.8899(2) 0.2112(2) 0.01918(14) 0.0424(5) Uani 1 1 d . B .
H36 H 0.9835 0.1832 0.0113 0.051 Uiso 1 1 calc R . .
C37 C 0.81679(19) 0.1208(2) 0.03246(13) 0.0382(4) Uani 1 1 d . . .
H37 H 0.8609 0.0310 0.0331 0.046 Uiso 1 1 calc R B .
N4 N 0.69686(15) -0.23972(16) 0.37934(11) 0.0353(3) Uani 1 1 d . . .
C41 C 0.71344(19) -0.32542(19) 0.43833(13) 0.0362(4) Uani 1 1 d . . .
C42 C 0.7355(3) -0.4372(2) 0.51255(15) 0.0562(6) Uani 1 1 d . . .
H42A H 0.7344 -0.5175 0.4990 0.084 Uiso 1 1 calc R . .
H42B H 0.6651 -0.4223 0.5658 0.084 Uiso 1 1 calc R . .
H42C H 0.8218 -0.4475 0.5229 0.084 Uiso 1 1 calc R . .
N5 N 0.79771(15) -0.01581(16) 0.24745(10) 0.0355(3) Uani 1 1 d . . .
C51 C 0.8720(2) 0.0386(2) 0.24395(13) 0.0392(4) Uani 1 1 d . . .
C52 C 0.9705(3) 0.1071(3) 0.23774(19) 0.0657(7) Uani 1 1 d . . .
H52A H 1.0581 0.0454 0.2335 0.099 Uiso 1 1 calc R . .
H52B H 0.9462 0.1412 0.2907 0.099 Uiso 1 1 calc R . .
H52C H 0.9734 0.1806 0.1848 0.099 Uiso 1 1 calc R . .
N6 N 0.79278(14) -0.26201(16) 0.19677(10) 0.0333(3) Uani 1 1 d . . .
C61 C 0.83915(18) -0.36186(19) 0.17923(12) 0.0342(4) Uani 1 1 d . . .
C62 C 0.8976(3) -0.4900(2) 0.15930(16) 0.0567(6) Uani 1 1 d . . .
H62A H 0.8539 -0.5556 0.2056 0.085 Uiso 1 1 calc R . .
H62B H 0.9925 -0.5148 0.1571 0.085 Uiso 1 1 calc R . .
H62C H 0.8858 -0.4864 0.1017 0.085 Uiso 1 1 calc R . .
B1 B 0.2377(2) 0.2697(2) 0.05280(14) 0.0329(4) Uani 1 1 d . . .
F1 F 0.32890(12) 0.29296(13) -0.02883(8) 0.0502(3) Uani 1 1 d . . .
F2 F 0.26127(14) 0.32278(14) 0.11017(8) 0.0566(3) Uani 1 1 d . . .
F3 F 0.25239(13) 0.13424(12) 0.08700(10) 0.0583(3) Uani 1 1 d . . .
F4 F 0.11070(11) 0.32822(13) 0.04186(9) 0.0522(3) Uani 1 1 d . . .
B2 B 0.3435(3) -0.3232(3) 0.60533(17) 0.0465(6) Uani 1 1 d . . .
F5 F 0.2684(5) -0.4136(5) 0.6449(3) 0.0976(17) Uani 0.756(6) 1 d P C 1
F6 F 0.4397(3) -0.3568(2) 0.6515(2) 0.0806(11) Uani 0.756(6) 1 d P C 1
F7 F 0.4049(4) -0.3361(4) 0.52110(16) 0.1127(14) Uani 0.756(6) 1 d P C 1
F8 F 0.2724(5) -0.2006(4) 0.6061(4) 0.145(2) Uani 0.756(6) 1 d P C 1
F5A F 0.2887(15) -0.4269(11) 0.6282(11) 0.090(5) Uani 0.244(6) 1 d P C 2
F6A F 0.4587(12) -0.310(2) 0.5691(13) 0.232(11) Uani 0.244(6) 1 d P C 2
F7A F 0.2798(18) -0.2478(18) 0.5387(10) 0.178(9) Uani 0.244(6) 1 d P C 2
F8A F 0.289(2) -0.259(2) 0.6656(11) 0.199(11) Uani 0.244(6) 1 d P C 2

loop_
_atom_site_aniso_label
_atom_site_aniso_U_11
_atom_site_aniso_U_22
_atom_site_aniso_U_33
_atom_site_aniso_U_23
_atom_site_aniso_U_13
_atom_site_aniso_U_12
Ni 0.02372(11) 0.02414(12) 0.03373(12) -0.00499(9) -0.01092(8) -0.00469(8)
C1 0.0263(8) 0.0240(8) 0.0310(8) -0.0058(7) -0.0100(6) -0.0062(6)
N1 0.0240(6) 0.0213(7) 0.0305(7) -0.0044(5) -0.0087(5) -0.0049(5)
C11 0.0282(8) 0.0217(8) 0.0392(9) -0.0021(7) -0.0108(7) -0.0073(7)
C12 0.0342(9) 0.0281(9) 0.0331(9) 0.0003(7) -0.0139(7) -0.0126(7)
C13 0.0325(9) 0.0305(10) 0.0442(10) -0.0024(8) -0.0135(8) -0.0098(7)
C14 0.0333(10) 0.0490(13) 0.0691(15) -0.0037(11) -0.0184(10) -0.0118(9)
C15 0.0509(14) 0.091(2) 0.0752(17) -0.0029(15) -0.0343(13) -0.0313(14)
C16 0.083(2) 0.123(3) 0.0519(14) -0.0150(15) -0.0290(14) -0.0560(19)
C17 0.0560(13) 0.0814(18) 0.0417(11) -0.0180(11) -0.0061(10) -0.0380(13)
C2 0.0247(8) 0.0267(9) 0.0321(8) -0.0062(7) -0.0082(6) -0.0052(6)
N2 0.0289(7) 0.0225(7) 0.0302(7) -0.0059(6) -0.0099(6) -0.0046(6)
C21 0.0394(10) 0.0313(10) 0.0338(9) -0.0106(7) -0.0134(8) -0.0054(8)
C22 0.024(3) 0.017(8) 0.033(4) -0.012(5) -0.008(3) 0.004(4)
C23 0.056(4) 0.029(5) 0.030(5) -0.003(3) -0.003(4) -0.006(3)
C24 0.039(5) 0.056(9) 0.072(8) -0.035(8) 0.001(5) -0.004(5)
C25 0.037(5) 0.063(7) 0.072(7) -0.042(6) -0.016(6) 0.015(5)
C26 0.065(7) 0.041(5) 0.065(7) -0.022(4) -0.027(6) 0.009(4)
C27 0.041(4) 0.020(3) 0.034(5) -0.003(3) -0.008(3) 0.002(3)
C22A 0.051(8) 0.019(8) 0.043(4) -0.014(5) -0.021(4) 0.005(5)
C23A 0.054(5) 0.031(5) 0.030(5) -0.004(3) 0.008(4) -0.012(4)
C24A 0.047(5) 0.065(8) 0.094(9) -0.043(6) 0.010(5) -0.015(5)
C25A 0.047(5) 0.102(17) 0.095(11) -0.066(12) -0.012(8) 0.000(8)
C26A 0.053(8) 0.078(10) 0.063(9) -0.034(7) -0.028(7) 0.031(7)
C27A 0.065(6) 0.050(7) 0.031(5) -0.008(4) 0.001(4) -0.012(4)
C3 0.0304(8) 0.0222(8) 0.0309(8) -0.0044(7) -0.0108(7) -0.0032(6)
N3 0.0261(7) 0.0227(7) 0.0293(7) -0.0056(6) -0.0078(5) -0.0060(5)
C31 0.0340(9) 0.0299(9) 0.0297(8) -0.0036(7) -0.0088(7) -0.0102(7)
C32 0.0331(9) 0.0285(9) 0.0286(8) -0.0012(7) -0.0091(7) -0.0103(7)
C33 0.0351(9) 0.0307(10) 0.0430(10) -0.0008(8) -0.0117(8) -0.0082(8)
C34 0.0505(12) 0.0306(10) 0.0478(11) -0.0052(9) -0.0113(9) -0.0121(9)
C35 0.0496(12) 0.0458(12) 0.0398(10) -0.0057(9) -0.0105(9) -0.0259(10)
C36 0.0334(9) 0.0485(12) 0.0455(11) -0.0057(9) -0.0090(8) -0.0160(9)
C37 0.0327(9) 0.0352(10) 0.0422(10) -0.0079(8) -0.0055(8) -0.0073(8)
N4 0.0336(8) 0.0320(8) 0.0421(9) -0.0061(7) -0.0157(7) -0.0068(6)
C41 0.0386(10) 0.0323(10) 0.0389(10) -0.0069(8) -0.0162(8) -0.0049(8)
C42 0.0830(17) 0.0375(12) 0.0442(12) 0.0006(9) -0.0312(12) -0.0037(11)
N5 0.0351(8) 0.0330(8) 0.0410(8) -0.0054(7) -0.0146(7) -0.0099(7)
C51 0.0393(10) 0.0368(11) 0.0452(11) -0.0043(8) -0.0154(8) -0.0143(9)
C52 0.0642(16) 0.0678(17) 0.0819(18) -0.0030(14) -0.0275(14) -0.0436(14)
N6 0.0251(7) 0.0344(9) 0.0415(8) -0.0086(7) -0.0120(6) -0.0055(6)
C61 0.0326(9) 0.0339(10) 0.0334(9) -0.0052(8) -0.0110(7) -0.0041(8)
C62 0.0773(17) 0.0358(12) 0.0485(12) -0.0174(10) -0.0134(11) 0.0031(11)
B1 0.0288(9) 0.0296(10) 0.0380(10) -0.0074(8) -0.0103(8) -0.0027(8)
F1 0.0443(7) 0.0517(8) 0.0451(6) -0.0137(6) 0.0007(5) -0.0086(6)
F2 0.0741(9) 0.0584(8) 0.0481(7) -0.0120(6) -0.0278(6) -0.0178(7)
F3 0.0561(8) 0.0298(7) 0.0749(9) -0.0053(6) -0.0099(7) -0.0049(6)
F4 0.0294(6) 0.0520(8) 0.0730(8) -0.0152(6) -0.0202(6) 0.0012(5)
B2 0.0424(12) 0.0460(14) 0.0463(13) -0.0076(11) -0.0078(10) -0.0109(11)
F5 0.087(2) 0.118(4) 0.0764(19) 0.028(2) -0.0143(16) -0.066(3)
F6 0.089(2) 0.0722(16) 0.103(2) -0.0143(13) -0.0559(18) -0.0229(13)
F7 0.121(3) 0.177(4) 0.0437(13) -0.0252(16) 0.0025(14) -0.064(3)
F8 0.142(4) 0.059(2) 0.224(6) -0.048(3) -0.084(4) 0.042(2)
F5A 0.101(8) 0.036(5) 0.176(13) -0.047(7) -0.092(9) 0.007(5)
F6A 0.094(8) 0.47(3) 0.225(18) -0.25(2) 0.095(10) -0.160(13)
F7A 0.201(15) 0.198(14) 0.138(10) 0.138(10) -0.119(11) -0.152(13)
F8A 0.27(2) 0.227(19) 0.157(12) -0.164(14) 0.095(13) -0.161(18)

loop_
_atom_type_symbol
_atom_type_description
_atom_type_scat_dispersion_real
_atom_type_scat_dispersion_imag
_atom_type_scat_source
C C 0.0033 0.0016 'International Tables Vol C Tables 4.2.6.8 and 6.1.1.4'
H H 0.0000 0.0000 'International Tables Vol C Tables 4.2.6.8 and 6.1.1.4'
N N 0.0061 0.0033 'International Tables Vol C Tables 4.2.6.8 and 6.1.1.4'
B B 0.0013 0.0007 'International Tables Vol C Tables 4.2.6.8 and 6.1.1.4'
F F 0.0171 0.0103 'International Tables Vol C Tables 4.2.6.8 and 6.1.1.4'
Ni Ni 0.3393 1.1124 'International Tables Vol C Tables 4.2.6.8 and 6.1.1.4'

loop_
_geom_angle_atom_site_label_1
_geom_angle_atom_site_label_2
_geom_angle_atom_site_label_3
_geom_angle
N5 Ni N4 93.84(6)
N5 Ni N6 99.52(6)
N4 Ni N6 91.07(6)
N5 Ni N1 163.96(6)
N4 Ni N1 95.39(6)
N6 Ni N1 93.40(6)
N5 Ni N2 100.19(6)
N4 Ni N2 98.97(6)
N6 Ni N2 157.17(6)
N1 Ni N2 65.41(5)
N5 Ni N3 102.81(6)
N4 Ni N3 158.74(6)
N6 Ni N3 98.98(6)
N1 Ni N3 65.51(5)
N2 Ni N3 65.39(5)
N1 C1 N3 103.24(12)
C1 N1 C2 109.86(13)
C1 N1 C11 114.66(13)
C2 N1 C11 114.77(13)
C1 N1 Ni 91.83(9)
C2 N1 Ni 91.61(9)
C11 N1 Ni 130.31(10)
N1 C11 C12 113.13(14)
C17 C12 C13 118.50(18)
C17 C12 C11 120.39(18)
C13 C12 C11 121.06(16)
C14 C13 C12 120.94(19)
C15 C14 C13 120.1(2)
C14 C15 C16 120.2(2)
C15 C16 C17 119.9(2)
C12 C17 C16 120.4(2)
N2 C2 N1 103.09(12)
C3 N2 C2 109.58(13)
C3 N2 C21 114.28(13)
C2 N2 C21 113.45(13)
C3 N2 Ni 91.79(9)
C2 N2 Ni 91.40(9)
C21 N2 Ni 132.66(11)
C22A C21 N2 111.7(11)
C22A C21 C22 7.5(19)
N2 C21 C22 113.1(9)
C23 C22 C27 122.9(17)
C23 C22 C21 119.7(17)
C27 C22 C21 116.5(15)
C22 C23 C24 120.2(13)
C25 C24 C23 117.5(12)
C24 C25 C26 120.9(13)
C25 C26 C27 121.3(12)
C22 C27 C26 117.0(12)
C21 C22A C27A 125(2)
C21 C22A C23A 123.7(19)
C27A C22A C23A 111.5(17)
C24A C23A C22A 121.7(13)
C23A C24A C25A 123.6(16)
C24A C25A C26A 119.1(16)
C25A C26A C27A 118.1(13)
C26A C27A C22A 125.5(14)
N2 C3 N3 103.54(13)
C3 N3 C1 109.20(13)
C3 N3 C31 113.73(13)
C1 N3 C31 110.91(12)
C3 N3 Ni 91.30(9)
C1 N3 Ni 91.06(9)
C31 N3 Ni 136.96(11)
N3 C31 C32 111.56(14)
C37 C32 C33 118.80(17)
C37 C32 C31 120.49(17)
C33 C32 C31 120.70(16)
C34 C33 C32 120.49(18)
C35 C34 C33 120.0(2)
C36 C35 C34 120.18(18)
C35 C36 C37 119.84(19)
C36 C37 C32 120.65(19)
C41 N4 Ni 166.05(16)
N4 C41 C42 178.7(2)
C51 N5 Ni 176.40(16)
N5 C51 C52 178.5(3)
C61 N6 Ni 160.28(15)
N6 C61 C62 178.6(2)
F2 B1 F4 109.51(17)
F2 B1 F1 109.12(16)
F4 B1 F1 109.44(16)
F2 B1 F3 109.44(16)
F4 B1 F3 110.07(16)
F1 B1 F3 109.25(16)
F6A B2 F8A 110.3(10)
F6A B2 F8 103.8(11)
F8A B2 F8 46.1(11)
F6A B2 F5A 132.3(11)
F8A B2 F5A 108.2(9)
F8 B2 F5A 123.2(7)
F6A B2 F7 58.0(7)
F8A B2 F7 154.4(9)
F8 B2 F7 111.2(4)
F5A B2 F7 94.5(7)
F6A B2 F5 143.7(11)
F8A B2 F5 94.1(7)
F8 B2 F5 112.4(4)
F5A B2 F5 14.1(8)
F7 B2 F5 107.9(3)
F6A B2 F6 56.8(10)
F8A B2 F6 76.5(12)
F8 B2 F6 110.2(3)
F5A B2 F6 107.9(6)
F7 B2 F6 108.2(3)
F5 B2 F6 106.7(3)
F6A B2 F7A 101.1(12)
F8A B2 F7A 102.7(14)
F8 B2 F7A 58.8(9)
F5A B2 F7A 96.8(8)
F7 B2 F7A 61.8(9)
F5 B2 F7A 99.0(5)
F6 B2 F7A 154.3(5)

loop_
_geom_bond_atom_site_label_1
_geom_bond_atom_site_label_2
_geom_bond_distance
Ni N5 2.0204(15)
Ni N4 2.0284(16)
Ni N6 2.0309(16)
Ni N1 2.1320(13)
Ni N2 2.1378(14)
Ni N3 2.1467(14)
C1 N1 1.473(2)
C1 N3 1.480(2)
N1 C2 1.473(2)
N1 C11 1.480(2)
C11 C12 1.515(2)
C12 C17 1.376(3)
C12 C13 1.386(3)
C13 C14 1.382(3)
C14 C15 1.356(4)
C15 C16 1.378(4)
C16 C17 1.392(3)
C2 N2 1.473(2)
N2 C3 1.470(2)
N2 C21 1.488(2)
C21 C22A 1.40(2)
C21 C22 1.59(2)
C22 C23 1.31(3)
C22 C27 1.38(3)
C23 C24 1.439(19)
C24 C25 1.353(18)
C25 C26 1.376(17)
C26 C27 1.38(3)
C22A C27A 1.42(3)
C22A C23A 1.45(3)
C23A C24A 1.35(2)
C24A C25A 1.357(16)
C25A C26A 1.367(19)
C26A C27A 1.39(3)
C3 N3 1.476(2)
N3 C31 1.490(2)
C31 C32 1.503(2)
C32 C37 1.389(3)
C32 C33 1.390(3)
C33 C34 1.387(3)
C34 C35 1.380(3)
C35 C36 1.379(3)
C36 C37 1.388(3)
N4 C41 1.133(2)
C41 C42 1.450(3)
N5 C51 1.130(2)
C51 C52 1.461(3)
N6 C61 1.140(2)
C61 C62 1.445(3)
B1 F2 1.375(2)
B1 F4 1.380(2)
B1 F1 1.391(2)
B1 F3 1.391(2)
B2 F6A 1.242(9)
B2 F8A 1.275(10)
B2 F8 1.329(4)
B2 F5A 1.346(11)
B2 F7 1.358(3)
B2 F5 1.358(4)
B2 F6 1.382(3)
B2 F7A 1.386(9)
